data_4074081
loop_
_publ_author_name
'Doherty, Simon'
'Knight, Julian G.'
'Smyth, Catherine H.'
'Harrington, Ross W.'
'Clegg, William'

_publ_section_title
;
 Efficient Asymmetric Carbonyl-Ene Reactions Catalyzed by Platinum Metal
 Lewis Acid Complexes of Conformationally Flexible NUPHOS
 Diphosphines:&#x00A0; A Comparison with BINAP
;
_journal_issue 25
_journal_name_full Organometallics
_journal_page_first 6453
_journal_paper_doi 10.1021/om700954s
_journal_volume 26
_journal_year 2007
_chemical_absolute_configuration syn
_chemical_formula_moiety 'C17 H22 F6 O6'
_chemical_formula_sum 'C17 H22 F6 O6'
_chemical_formula_weight 436.35
_chemical_name_systematic
;
 ?
;
_space_group_IT_number 19
_symmetry_cell_setting orthorhombic
_symmetry_space_group_name_Hall 'P 2ac 2ab'
_symmetry_space_group_name_H-M 'P 21 21 21'
_atom_sites_solution_hydrogens geom
_atom_sites_solution_primary direct
_atom_sites_solution_secondary difmap
_audit_creation_method SHELXL-97
_cell_angle_alpha 90.00
_cell_angle_beta 90.00
_cell_angle_gamma 90.00
_cell_formula_units_Z 4
_cell_length_a 8.6828(18)
_cell_length_b 11.9631(8)
_cell_length_c 19.144(3)
_cell_measurement_reflns_used 273
_cell_measurement_temperature 160(2)
_cell_measurement_theta_max 27.5
_cell_measurement_theta_min 2.50
_cell_volume 1988.5(5)
_computing_cell_refinement EvalCCD
_computing_data_collection 'Nonius COLLECT'
_computing_data_reduction EvalCCD
_computing_molecular_graphics 'Bruker SHELXTL'
_computing_publication_material 'Bruker SHELXTL and local programs'
_computing_structure_refinement 'Bruker SHELXTL'
_computing_structure_solution 'Bruker SHELXTL'
_diffrn_ambient_temperature 160(2)
_diffrn_measured_fraction_theta_full 0.995
_diffrn_measured_fraction_theta_max 0.994
_diffrn_measurement_device_type 'Nonius KappaCCD diffractometer'
_diffrn_measurement_method '\f and \w scans'
_diffrn_radiation_monochromator graphite
_diffrn_radiation_source 'sealed tube'
_diffrn_radiation_type MoK\a
_diffrn_radiation_wavelength 0.71073
_diffrn_reflns_av_R_equivalents 0.0584
_diffrn_reflns_av_sigmaI/netI 0.0216
_diffrn_reflns_limit_h_max 11
_diffrn_reflns_limit_h_min -11
_diffrn_reflns_limit_k_max 15
_diffrn_reflns_limit_k_min -15
_diffrn_reflns_limit_l_max 24
_diffrn_reflns_limit_l_min -24
_diffrn_reflns_number 36858
_diffrn_reflns_theta_full 26.00
_diffrn_reflns_theta_max 27.51
_diffrn_reflns_theta_min 3.96
_diffrn_standards_number 0
_exptl_absorpt_coefficient_mu 0.143
_exptl_absorpt_correction_T_max 0.958
_exptl_absorpt_correction_T_min 0.940
_exptl_absorpt_correction_type multi-scan
_exptl_absorpt_process_details SADABS
_exptl_crystal_colour colourless
_exptl_crystal_density_diffrn 1.457
_exptl_crystal_density_method 'not measured'
_exptl_crystal_description block
_exptl_crystal_F_000 904
_exptl_crystal_size_max 0.44
_exptl_crystal_size_mid 0.40
_exptl_crystal_size_min 0.30
_refine_diff_density_max 0.373
_refine_diff_density_min -0.300
_refine_diff_density_rms 0.090
_refine_ls_abs_structure_details indeterminate
_refine_ls_extinction_coef 0.050(6)
_refine_ls_extinction_expression Fc^*^=kFc[1+0.001xFc^2^\l^3^/sin(2\q)]^-1/4^
_refine_ls_extinction_method SHELXL
_refine_ls_goodness_of_fit_ref 1.162
_refine_ls_hydrogen_treatment mixed
_refine_ls_matrix_type full
_refine_ls_number_parameters 273
_refine_ls_number_reflns 2591
_refine_ls_number_restraints 0
_refine_ls_restrained_S_all 1.162
_refine_ls_R_factor_all 0.0596
_refine_ls_R_factor_gt 0.0527
_refine_ls_shift/su_max 0.000
_refine_ls_shift/su_mean 0.000
_refine_ls_structure_factor_coef Fsqd
_refine_ls_weighting_details 'calc w=1/[\s^2^(Fo^2^)+(0.0840P)^2^+0.7242P] where P=(Fo^2^+2Fc^2^)/3'
_refine_ls_weighting_scheme calc
_refine_ls_wR_factor_gt 0.1416
_refine_ls_wR_factor_ref 0.1490
_reflns_number_gt 2327
_reflns_number_total 2591
_reflns_threshold_expression I>2\s(I)
_cod_data_source_file om700954s-file002.cif
_cod_data_source_block sd220_compound_7d
_cod_original_cell_volume 1988.5(6)
_cod_database_code 4074081

loop_
_symmetry_equiv_pos_as_xyz
'x, y, z'
'-x+1/2, -y, z+1/2'
'-x, y+1/2, -z+1/2'
'x+1/2, -y+1/2, -z'

loop_
_atom_site_label
_atom_site_type_symbol
_atom_site_fract_x
_atom_site_fract_y
_atom_site_fract_z
_atom_site_U_iso_or_equiv
_atom_site_adp_type
_atom_site_occupancy
_atom_site_symmetry_multiplicity
_atom_site_calc_flag
_atom_site_refinement_flags
O1 O 0.2888(3) 0.5790(2) 0.14202(13) 0.0368(5) Uani 1 1 d .
H1 H 0.303(5) 0.623(4) 0.172(2) 0.041(11) Uiso 1 1 d .
O2 O 0.6829(3) 0.59996(19) 0.08829(13) 0.0418(6) Uani 1 1 d .
O3 O 0.5303(3) 0.72073(19) 0.14483(14) 0.0458(6) Uani 1 1 d .
O4 O 0.7012(3) 0.38308(19) 0.35841(11) 0.0336(5) Uani 1 1 d .
H4 H 0.642(5) 0.340(3) 0.344(2) 0.037(11) Uiso 1 1 d .
O5 O 0.7579(3) 0.25357(17) 0.24624(13) 0.0418(6) Uani 1 1 d .
O6 O 0.8848(3) 0.3934(2) 0.19201(14) 0.0467(6) Uani 1 1 d .
F1 F 0.5213(3) 0.42505(19) 0.02621(10) 0.0515(6) Uani 1 1 d .
F2 F 0.3795(3) 0.5683(2) 0.00178(10) 0.0625(7) Uani 1 1 d .
F3 F 0.2779(3) 0.4219(2) 0.04818(12) 0.0638(7) Uani 1 1 d .
F4 F 0.9051(3) 0.5347(2) 0.38828(13) 0.0616(7) Uani 1 1 d .
F5 F 1.0227(3) 0.4001(2) 0.33603(16) 0.0630(7) Uani 1 1 d .
F6 F 0.9832(3) 0.5569(2) 0.28219(14) 0.0579(7) Uani 1 1 d .
C1 C 0.6600(3) 0.5313(2) 0.26881(14) 0.0253(5) Uani 1 1 d .
H1A H 0.7122 0.5618 0.2263 0.030 Uiso 1 1 calc R
C2 C 0.6270(5) 0.6301(3) 0.31914(18) 0.0384(7) Uani 1 1 d .
H2A H 0.7260 0.6607 0.3362 0.046 Uiso 1 1 calc R
H2B H 0.5735 0.6900 0.2931 0.046 Uiso 1 1 calc R
C3 C 0.5274(5) 0.5958(3) 0.38246(17) 0.0470(9) Uani 1 1 d .
H3A H 0.5902 0.5491 0.4143 0.056 Uiso 1 1 calc R
H3B H 0.4968 0.6639 0.4083 0.056 Uiso 1 1 calc R
C4 C 0.3822(5) 0.5309(3) 0.36198(17) 0.0445(8) Uani 1 1 d .
H4A H 0.3661 0.4701 0.3963 0.053 Uiso 1 1 calc R
H4B H 0.2926 0.5819 0.3651 0.053 Uiso 1 1 calc R
C5 C 0.3860(4) 0.4806(3) 0.28986(16) 0.0327(6) Uani 1 1 d .
H5A H 0.2948 0.4449 0.2739 0.039 Uiso 1 1 calc R
C6 C 0.5058(3) 0.4817(2) 0.24644(14) 0.0246(5) Uani 1 1 d .
C7 C 0.4869(4) 0.4405(2) 0.17218(13) 0.0263(6) Uani 1 1 d .
H7A H 0.4110 0.3787 0.1714 0.032 Uiso 1 1 calc R
H7B H 0.5865 0.4108 0.1552 0.032 Uiso 1 1 calc R
C8 C 0.4317(4) 0.5357(2) 0.12248(14) 0.0281(6) Uani 1 1 d .
C9 C 0.5526(4) 0.6299(2) 0.11848(15) 0.0306(6) Uani 1 1 d .
C10 C 0.8044(6) 0.6864(4) 0.0869(3) 0.0637(12) Uani 1 1 d .
H10A H 0.7642 0.7553 0.0648 0.076 Uiso 1 1 calc R
H10B H 0.8363 0.7048 0.1352 0.076 Uiso 1 1 calc R
C11 C 0.9381(6) 0.6448(5) 0.0471(4) 0.0766(15) Uani 1 1 d .
H11A H 1.0141 0.7048 0.0420 0.115 Uiso 1 1 calc R
H11B H 0.9043 0.6200 0.0008 0.115 Uiso 1 1 calc R
H11C H 0.9849 0.5818 0.0721 0.115 Uiso 1 1 calc R
C12 C 0.4023(5) 0.4871(3) 0.04876(17) 0.0439(8) Uani 1 1 d .
C13 C 0.7641(3) 0.4367(2) 0.29990(15) 0.0273(6) Uani 1 1 d .
C14 C 0.8007(4) 0.3492(2) 0.24334(16) 0.0318(6) Uani 1 1 d .
C15 C 0.9515(7) 0.3183(4) 0.1397(3) 0.0781(18) Uani 1 1 d .
H15A H 1.0563 0.3445 0.1275 0.094 Uiso 1 1 calc R
H15B H 0.9609 0.2423 0.1598 0.094 Uiso 1 1 calc R
C16 C 0.8607(9) 0.3132(4) 0.0782(3) 0.0840(19) Uani 1 1 d .
H16A H 0.9125 0.2663 0.0434 0.126 Uiso 1 1 calc R
H16B H 0.8470 0.3887 0.0594 0.126 Uiso 1 1 calc R
H16C H 0.7599 0.2810 0.0894 0.126 Uiso 1 1 calc R
C17 C 0.9204(4) 0.4832(3) 0.3267(2) 0.0453(8) Uani 1 1 d .

loop_
_atom_site_aniso_label
_atom_site_aniso_U_11
_atom_site_aniso_U_22
_atom_site_aniso_U_33
_atom_site_aniso_U_23
_atom_site_aniso_U_13
_atom_site_aniso_U_12
O1 0.0300(11) 0.0429(12) 0.0375(11) -0.0048(10) -0.0071(10) 0.0084(10)
O2 0.0453(13) 0.0293(11) 0.0509(13) 0.0022(10) 0.0164(12) 0.0023(11)
O3 0.0557(15) 0.0253(10) 0.0564(14) -0.0045(10) 0.0100(13) 0.0048(11)
O4 0.0424(13) 0.0313(11) 0.0269(10) 0.0060(8) -0.0019(10) -0.0053(10)
O5 0.0526(15) 0.0271(10) 0.0457(12) 0.0029(9) 0.0100(12) 0.0062(11)
O6 0.0478(14) 0.0426(13) 0.0497(14) 0.0136(11) 0.0212(12) 0.0118(12)
F1 0.0750(15) 0.0483(11) 0.0312(9) -0.0121(8) 0.0005(10) 0.0132(12)
F2 0.094(2) 0.0636(13) 0.0300(9) 0.0038(10) -0.0164(12) 0.0201(15)
F3 0.0685(16) 0.0744(16) 0.0486(12) -0.0180(12) -0.0202(12) -0.0153(15)
F4 0.0671(16) 0.0605(14) 0.0573(13) -0.0008(12) -0.0346(13) -0.0131(13)
F5 0.0335(11) 0.0614(14) 0.0941(19) 0.0250(14) -0.0209(12) 0.0018(11)
F6 0.0362(11) 0.0534(13) 0.0841(16) 0.0229(12) -0.0118(11) -0.0180(10)
C1 0.0263(13) 0.0212(11) 0.0283(12) 0.0000(10) -0.0036(11) -0.0030(11)
C2 0.0506(19) 0.0261(13) 0.0386(15) -0.0080(12) -0.0103(15) 0.0008(14)
C3 0.067(2) 0.0438(18) 0.0299(14) -0.0122(14) -0.0011(16) 0.0148(19)
C4 0.050(2) 0.054(2) 0.0298(14) -0.0002(14) 0.0096(14) 0.0078(18)
C5 0.0304(15) 0.0363(15) 0.0314(14) 0.0020(12) 0.0013(11) 0.0027(13)
C6 0.0278(13) 0.0210(11) 0.0249(11) 0.0013(9) -0.0013(10) 0.0020(11)
C7 0.0316(14) 0.0206(11) 0.0266(12) -0.0008(10) -0.0036(11) -0.0008(11)
C8 0.0311(14) 0.0294(14) 0.0238(11) -0.0020(10) -0.0026(11) 0.0048(12)
C9 0.0378(16) 0.0259(13) 0.0280(13) 0.0038(11) 0.0033(12) 0.0061(13)
C10 0.067(3) 0.042(2) 0.082(3) 0.002(2) 0.028(3) -0.015(2)
C11 0.051(3) 0.072(3) 0.106(4) -0.013(3) 0.021(3) -0.007(3)
C12 0.059(2) 0.0427(17) 0.0295(14) -0.0042(14) -0.0086(15) 0.0068(18)
C13 0.0242(13) 0.0260(13) 0.0315(13) 0.0054(11) -0.0032(11) -0.0017(11)
C14 0.0290(14) 0.0283(13) 0.0380(14) 0.0085(12) 0.0042(12) 0.0077(12)
C15 0.096(4) 0.068(3) 0.070(3) 0.018(2) 0.051(3) 0.042(3)
C16 0.132(5) 0.056(2) 0.065(3) -0.010(2) 0.032(3) 0.020(3)
C17 0.0336(17) 0.0424(17) 0.060(2) 0.0132(17) -0.0136(16) -0.0074(16)

loop_
_atom_type_symbol
_atom_type_description
_atom_type_scat_dispersion_real
_atom_type_scat_dispersion_imag
_atom_type_scat_source
C C 0.0033 0.0000 'International Tables Vol C Tables 4.2.6.8 and 6.1.1.4'
H H 0.0000 0.0000 'International Tables Vol C Tables 4.2.6.8 and 6.1.1.4'
O O 0.0106 0.0000 'International Tables Vol C Tables 4.2.6.8 and 6.1.1.4'
F F 0.0171 0.0000 'International Tables Vol C Tables 4.2.6.8 and 6.1.1.4'

loop_
_geom_angle_atom_site_label_1
_geom_angle_atom_site_label_2
_geom_angle_atom_site_label_3
_geom_angle
H1 O1 C8 108(3)
C9 O2 C10 115.4(3)
H4 O4 C13 107(3)
C14 O6 C15 118.5(3)
H1A C1 C2 108.1
H1A C1 C6 108.1
H1A C1 C13 108.1
C2 C1 C6 107.9(3)
C2 C1 C13 114.9(2)
C6 C1 C13 109.4(2)
C1 C2 H2A 109.0
C1 C2 H2B 109.0
C1 C2 C3 112.9(3)
H2A C2 H2B 107.8
H2A C2 C3 109.0
H2B C2 C3 109.0
C2 C3 H3A 108.9
C2 C3 H3B 108.9
C2 C3 C4 113.2(3)
H3A C3 H3B 107.7
H3A C3 C4 108.9
H3B C3 C4 108.9
C3 C4 H4A 108.6
C3 C4 H4B 108.6
C3 C4 C5 114.8(3)
H4A C4 H4B 107.6
H4A C4 C5 108.6
H4B C4 C5 108.6
C4 C5 H5A 117.1
C4 C5 C6 125.8(3)
H5A C5 C6 117.1
C1 C6 C5 121.0(3)
C1 C6 C7 119.1(2)
C5 C6 C7 119.9(3)
C6 C7 H7A 109.3
C6 C7 H7B 109.3
C6 C7 C8 111.6(2)
H7A C7 H7B 108.0
H7A C7 C8 109.3
H7B C7 C8 109.3
O1 C8 C7 112.4(2)
O1 C8 C9 110.3(2)
O1 C8 C12 103.8(3)
C7 C8 C9 110.8(2)
C7 C8 C12 109.4(2)
C9 C8 C12 110.0(3)
O2 C9 O3 124.2(3)
O2 C9 C8 114.0(2)
O3 C9 C8 121.7(3)
O2 C10 H10A 109.8
O2 C10 H10B 109.8
O2 C10 C11 109.6(4)
H10A C10 H10B 108.2
H10A C10 C11 109.8
H10B C10 C11 109.8
C10 C11 H11A 109.5
C10 C11 H11B 109.5
C10 C11 H11C 109.5
H11A C11 H11B 109.5
H11A C11 H11C 109.5
H11B C11 H11C 109.5
F1 C12 F2 107.4(3)
F1 C12 F3 107.3(3)
F1 C12 C8 112.0(3)
F2 C12 F3 107.4(3)
F2 C12 C8 111.4(3)
F3 C12 C8 111.2(3)
O4 C13 C1 114.2(2)
O4 C13 C14 109.4(2)
O4 C13 C17 103.9(2)
C1 C13 C14 110.1(2)
C1 C13 C17 111.8(2)
C14 C13 C17 107.2(3)
O5 C14 O6 125.5(3)
O5 C14 C13 123.3(3)
O6 C14 C13 111.2(3)
O6 C15 H15A 109.2
O6 C15 H15B 109.2
O6 C15 C16 112.0(4)
H15A C15 H15B 107.9
H15A C15 C16 109.2
H15B C15 C16 109.2
C15 C16 H16A 109.5
C15 C16 H16B 109.5
C15 C16 H16C 109.5
H16A C16 H16B 109.5
H16A C16 H16C 109.5
H16B C16 H16C 109.5
F4 C17 F5 106.8(3)
F4 C17 F6 107.3(3)
F4 C17 C13 111.7(3)
F5 C17 F6 107.6(3)
F5 C17 C13 110.8(3)
F6 C17 C13 112.4(3)

loop_
_geom_bond_atom_site_label_1
_geom_bond_atom_site_label_2
_geom_bond_distance
O1 H1 0.79(4)
O1 C8 1.395(4)
O2 C9 1.320(4)
O2 C10 1.478(5)
O3 C9 1.213(4)
O4 H4 0.77(4)
O4 C13 1.402(3)
O5 C14 1.204(4)
O6 C14 1.334(4)
O6 C15 1.466(5)
F1 C12 1.343(5)
F2 C12 1.339(4)
F3 C12 1.333(5)
F4 C17 1.337(5)
F5 C17 1.345(4)
F6 C17 1.342(4)
C1 H1A 1.000
C1 C2 1.552(4)
C1 C6 1.525(4)
C1 C13 1.566(4)
C2 H2A 0.990
C2 H2B 0.990
C2 C3 1.544(5)
C3 H3A 0.990
C3 H3B 0.990
C3 C4 1.532(6)
C4 H4A 0.990
C4 H4B 0.990
C4 C5 1.506(4)
C5 H5A 0.950
C5 C6 1.332(4)
C6 C7 1.514(4)
C7 H7A 0.990
C7 H7B 0.990
C7 C8 1.560(4)
C8 C9 1.543(4)
C8 C12 1.547(4)
C10 H10A 0.990
C10 H10B 0.990
C10 C11 1.476(7)
C11 H11A 0.980
C11 H11B 0.980
C11 H11C 0.980
C13 C14 1.539(4)
C13 C17 1.554(4)
C15 H15A 0.990
C15 H15B 0.990
C15 C16 1.417(9)
C16 H16A 0.980
C16 H16B 0.980
C16 H16C 0.980

loop_
_geom_hbond_atom_site_label_D
_geom_hbond_atom_site_label_H
_geom_hbond_atom_site_label_A
_geom_hbond_distance_DH
_geom_hbond_distance_HA
_geom_hbond_distance_DA
_geom_hbond_angle_DHA
_geom_hbond_site_symmetry_A
O1 H1 O5 0.79(4) 2.28(4) 3.017(3) 157(4) 3_655
O4 H4 O3 0.77(4) 2.08(4) 2.796(4) 154(4) 3_645
O4 H4 O5 0.77(4) 2.37(4) 2.693(3) 106(4) .

loop_
_geom_torsion_atom_site_label_1
_geom_torsion_atom_site_label_2
_geom_torsion_atom_site_label_3
_geom_torsion_atom_site_label_4
_geom_torsion
C6 C1 C2 C3 55.7(3)
C13 C1 C2 C3 -66.7(4)
C1 C2 C3 C4 -49.8(4)
C2 C3 C4 C5 18.6(5)
C3 C4 C5 C6 4.9(5)
C4 C5 C6 C1 3.4(5)
C4 C5 C6 C7 -172.5(3)
C2 C1 C6 C5 -33.2(4)
C2 C1 C6 C7 142.7(2)
C13 C1 C6 C5 92.5(3)
C13 C1 C6 C7 -91.6(3)
C1 C6 C7 C8 -88.5(3)
C5 C6 C7 C8 87.5(3)
C6 C7 C8 O1 -61.0(3)
C6 C7 C8 C9 62.9(3)
C6 C7 C8 C12 -175.7(3)
C10 O2 C9 O3 -1.1(5)
C10 O2 C9 C8 -176.9(3)
O1 C8 C9 O2 -168.3(2)
O1 C8 C9 O3 15.8(4)
C7 C8 C9 O2 66.6(3)
C7 C8 C9 O3 -109.3(3)
C12 C8 C9 O2 -54.5(3)
C12 C8 C9 O3 129.6(3)
C9 O2 C10 C11 -175.6(4)
O1 C8 C12 F1 -169.6(3)
O1 C8 C12 F2 70.1(4)
O1 C8 C12 F3 -49.7(3)
C7 C8 C12 F1 -49.4(4)
C7 C8 C12 F2 -169.7(3)
C7 C8 C12 F3 70.5(4)
C9 C8 C12 F1 72.4(3)
C9 C8 C12 F2 -47.9(4)
C9 C8 C12 F3 -167.6(3)
C2 C1 C13 O4 61.7(3)
C2 C1 C13 C14 -174.9(3)
C2 C1 C13 C17 -55.9(3)
C6 C1 C13 O4 -59.9(3)
C6 C1 C13 C14 63.5(3)
C6 C1 C13 C17 -177.5(3)
C15 O6 C14 O5 -9.8(6)
C15 O6 C14 C13 170.1(4)
O4 C13 C14 O5 10.7(4)
O4 C13 C14 O6 -169.2(2)
C1 C13 C14 O5 -115.4(3)
C1 C13 C14 O6 64.7(3)
C17 C13 C14 O5 122.8(3)
C17 C13 C14 O6 -57.1(3)
C14 O6 C15 C16 97.9(5)
O4 C13 C17 F4 -46.4(3)
O4 C13 C17 F5 72.5(4)
O4 C13 C17 F6 -167.1(3)
C1 C13 C17 F4 77.1(3)
C1 C13 C17 F5 -163.9(3)
C1 C13 C17 F6 -43.5(4)
C14 C13 C17 F4 -162.2(3)
C14 C13 C17 F5 -43.2(4)
C14 C13 C17 F6 77.2(4)
